data_7705338
loop_
_publ_author_name
'Petrovskii, Stanislav K.'
'Paderina, Aleksandra V.'
'Sizova, Anastasia A.'
'Baranov, Andrey Yu'
'Artem'ev, Alexander A.'
'Sizov, Vladimir V.'
'Grachova, Elena V.'

_publ_section_title
;
 Luminescence behaviour of Au(I)-Cu(I) heterobimetallic coordination
 polymers based on alkynyl-tris(2-pyridyl)phosphine Au(I) complexes.
;
_journal_issue 38
_journal_name_full 'Dalton transactions (Cambridge, England : 2003)'
_journal_page_first 13430
_journal_page_last 13439
_journal_paper_doi 10.1039/d0dt02583f
_journal_volume 49
_journal_year 2020
_chemical_formula_moiety 'C30 H23 Au N3 O P'
_chemical_formula_sum 'C30 H23 Au N3 O P'
_chemical_formula_weight 669.46
_space_group_crystal_system triclinic
_space_group_IT_number 2
_space_group_name_Hall '-P 1'
_space_group_name_H-M_alt 'P -1'
_atom_sites_solution_hydrogens geom
_audit_block_doi 10.5517/ccdc.csd.cc25k7gg
_audit_creation_date 2020-04-24
_audit_creation_method
;
Olex2 1.2
(compiled 2018.05.29 svn.r3508 for OlexSys, GUI svn.r5506)
;
_audit_update_record
;
2020-06-27 deposited with the CCDC.	2020-09-02 downloaded from the CCDC.
;
_cell_angle_alpha 109.897(4)
_cell_angle_beta 111.317(4)
_cell_angle_gamma 100.110(4)
_cell_formula_units_Z 2
_cell_length_a 10.4121(5)
_cell_length_b 11.9530(5)
_cell_length_c 12.0119(5)
_cell_measurement_reflns_used 5088
_cell_measurement_temperature 100(11)
_cell_measurement_theta_max 30.7410
_cell_measurement_theta_min 3.2290
_cell_volume 1230.75(12)
_computing_cell_refinement
;
CrysAlisPro, Agilent Technologies,
Version 1.171.36.32 (release 02-08-2013 CrysAlis171 .NET)
(compiled Aug  2 2013,16:46:58)
;
_computing_data_collection
;
CrysAlisPro, Agilent Technologies,
Version 1.171.36.32 (release 02-08-2013 CrysAlis171 .NET)
(compiled Aug  2 2013,16:46:58)
;
_computing_data_reduction
;
CrysAlisPro, Agilent Technologies,
Version 1.171.36.32 (release 02-08-2013 CrysAlis171 .NET)
(compiled Aug  2 2013,16:46:58)
;
_computing_molecular_graphics 'Olex2 (Dolomanov et al., 2009)'
_computing_publication_material 'Olex2 (Dolomanov et al., 2009)'
_computing_structure_refinement 'ShelXL (Sheldrick, 2015)'
_computing_structure_solution 'ShelXT (Sheldrick, 2015)'
_diffrn_ambient_temperature 100(11)
_diffrn_detector_area_resol_mean 16.2096
_diffrn_measured_fraction_theta_full 0.999
_diffrn_measured_fraction_theta_max 0.875
_diffrn_measurement_details
;
#__ type_ start__ end____ width___ exp.time_
  1 omega  -81.00    2.00   1.0000    5.3700
omega____ theta____ kappa____ phi______ frames
    -      -22.4241  -77.0000   30.0000 83

#__ type_ start__ end____ width___ exp.time_
  2 omega   65.00   93.00   1.0000    5.3700
omega____ theta____ kappa____ phi______ frames
    -       23.3616   77.0000  -30.0000 28

#__ type_ start__ end____ width___ exp.time_
  3 omega  -44.00   38.00   1.0000    5.3700
omega____ theta____ kappa____ phi______ frames
    -       23.3616  -57.0000   90.0000 82

#__ type_ start__ end____ width___ exp.time_
  4 omega   -7.00   42.00   1.0000    5.3700
omega____ theta____ kappa____ phi______ frames
    -       23.3616   77.0000  -30.0000 49

#__ type_ start__ end____ width___ exp.time_
  5 omega  -24.00   64.00   1.0000    5.3700
omega____ theta____ kappa____ phi______ frames
    -       23.3616  -99.0000 -150.0000 88

#__ type_ start__ end____ width___ exp.time_
  6 omega   42.00   81.00   1.0000    5.3700
omega____ theta____ kappa____ phi______ frames
    -       23.3616   57.0000  -30.0000 39

#__ type_ start__ end____ width___ exp.time_
  7 omega   56.00   92.00   1.0000    5.3700
omega____ theta____ kappa____ phi______ frames
    -       23.3616   57.0000 -120.0000 36
;
_diffrn_measurement_device_type 'Xcalibur, Eos'
_diffrn_measurement_method '\w scans'
_diffrn_orient_matrix_UB_11 -0.0592347000
_diffrn_orient_matrix_UB_12 -0.0054877000
_diffrn_orient_matrix_UB_13 -0.0571349000
_diffrn_orient_matrix_UB_21 0.0114836000
_diffrn_orient_matrix_UB_22 -0.0521741000
_diffrn_orient_matrix_UB_23 -0.0406646000
_diffrn_orient_matrix_UB_31 -0.0491254000
_diffrn_orient_matrix_UB_32 -0.0419120000
_diffrn_orient_matrix_UB_33 0.0082497000
_diffrn_radiation_monochromator graphite
_diffrn_radiation_type MoK\a
_diffrn_radiation_wavelength 0.71073
_diffrn_reflns_av_R_equivalents 0.0330
_diffrn_reflns_av_unetI/netI 0.0602
_diffrn_reflns_Laue_measured_fraction_full 0.999
_diffrn_reflns_Laue_measured_fraction_max 0.875
_diffrn_reflns_limit_h_max 14
_diffrn_reflns_limit_h_min -11
_diffrn_reflns_limit_k_max 16
_diffrn_reflns_limit_k_min -16
_diffrn_reflns_limit_l_max 16
_diffrn_reflns_limit_l_min -16
_diffrn_reflns_number 11477
_diffrn_reflns_point_group_measured_fraction_full 0.999
_diffrn_reflns_point_group_measured_fraction_max 0.875
_diffrn_reflns_theta_full 25.242
_diffrn_reflns_theta_max 30.892
_diffrn_reflns_theta_min 2.860
_diffrn_source 'Enhance (Mo) X-ray Source'
_exptl_absorpt_coefficient_mu 6.071
_exptl_absorpt_correction_T_max 0.807
_exptl_absorpt_correction_T_min 0.261
_exptl_absorpt_correction_type multi-scan
_exptl_absorpt_process_details
;
CrysAlisPro, Agilent Technologies,
Version 1.171.36.32 (release 02-08-2013 CrysAlis171 .NET)
(compiled Aug  2 2013,16:46:58)
Empirical absorption correction using spherical harmonics,
 implemented in SCALE3 ABSPACK scaling algorithm.
;
_exptl_crystal_colour 'clear colourless'
_exptl_crystal_colour_lustre clear
_exptl_crystal_colour_primary colourless
_exptl_crystal_density_diffrn 1.809
_exptl_crystal_description needle
_exptl_crystal_F_000 654
_exptl_crystal_size_max 0.302
_exptl_crystal_size_mid 0.254
_exptl_crystal_size_min 0.037
_refine_diff_density_max 1.753
_refine_diff_density_min -1.375
_refine_diff_density_rms 0.169
_refine_ls_extinction_method none
_refine_ls_goodness_of_fit_ref 1.051
_refine_ls_hydrogen_treatment constr
_refine_ls_matrix_type full
_refine_ls_number_parameters 320
_refine_ls_number_reflns 6807
_refine_ls_number_restraints 0
_refine_ls_restrained_S_all 1.051
_refine_ls_R_factor_all 0.0341
_refine_ls_R_factor_gt 0.0300
_refine_ls_shift/su_max 0.002
_refine_ls_shift/su_mean 0.000
_refine_ls_structure_factor_coef Fsqd
_refine_ls_weighting_details 'w=1/[\s^2^(Fo^2^)+(0.0141P)^2^+0.0265P] where P=(Fo^2^+2Fc^2^)/3'
_refine_ls_weighting_scheme calc
_refine_ls_wR_factor_gt 0.0596
_refine_ls_wR_factor_ref 0.0620
_reflns_Friedel_coverage 0.000
_reflns_number_gt 6282
_reflns_number_total 6807
_reflns_threshold_expression 'I > 2\s(I)'
_cod_data_source_file d0dt02583f3.cif
_cod_data_source_block ps-002
_cod_depositor_comments 'Adding full bibliography for 7705338--7705340.cif.'
_cod_original_cell_volume 1230.74(11)
_cod_database_code 7705338
_shelx_shelxl_version_number 2014/7
_chemical_oxdiff_formula 'P1 Au1 C32 O1 N3'
_shelx_space_group_comment
;
The symmetry employed for this shelxl refinement is uniquely defined
by the following loop, which should always be used as a source of
symmetry information in preference to the above space-group names.
They are only intended as comments.
;
_shelx_estimated_absorpt_t_max 0.807
_shelx_estimated_absorpt_t_min 0.261
_reflns_odcompleteness_completeness 99.90
_reflns_odcompleteness_iscentric 1
_reflns_odcompleteness_theta 28.51
_olex2_refinement_description
;
1. Fixed Uiso
 At 1.2 times of:
  All C(H) groups
 At 1.5 times of:
  All O(H) groups
2. Uiso/Uaniso restraints and constraints
Uanis(C16) = Uanis(C17)
3.a Aromatic/amide H refined with riding coordinates:
 C1(H1A), C2(H2), C3(H3), C4(H4), C6(H6), C7(H7), C8(H8), C9(H9), C11(H11),
 C12(H12), C13(H13), C14(H14), C20(H20), C21(H21), C22(H22), C23(H23), C24(H24),
  C26(H26), C27(H27), C28(H28), C29(H29), C30(H30)
3.b Idealised tetrahedral OH refined as rotating group:
 O1(H1)
;
_olex2_submission_special_instructions 'No special instructions were received'

loop_
_space_group_symop_operation_xyz
'x, y, z'
'-x, -y, -z'

loop_
_atom_site_label
_atom_site_type_symbol
_atom_site_fract_x
_atom_site_fract_y
_atom_site_fract_z
_atom_site_U_iso_or_equiv
_atom_site_adp_type
_atom_site_occupancy
_atom_site_site_symmetry_order
_atom_site_calc_flag
_atom_site_refinement_flags_posn
_atom_site_refinement_flags_adp
_atom_site_refinement_flags_occupancy
_atom_site_disorder_assembly
_atom_site_disorder_group
Au1 Au 0.35028(2) 0.27441(2) 0.62989(2) 0.00959(4) Uani 1 1 d . . . . .
P1 P 0.39458(9) 0.20387(8) 0.78776(9) 0.00809(17) Uani 1 1 d . . . . .
O1 O 0.3603(3) 0.4648(2) 0.2837(3) 0.0116(5) Uani 1 1 d . . . . .
H1 H 0.4400 0.5104 0.3482 0.017 Uiso 1 1 calc GR . . . .
N1 N 0.1215(3) 0.0644(3) 0.6815(3) 0.0137(6) Uani 1 1 d . . . . .
N2 N 0.5620(3) 0.2949(3) 1.0548(3) 0.0132(6) Uani 1 1 d . . . . .
N3 N 0.5036(3) 0.0438(3) 0.6628(3) 0.0115(6) Uani 1 1 d . . . . .
C1 C -0.0046(4) 0.0049(3) 0.6739(4) 0.0175(8) Uani 1 1 d . . . . .
H1A H -0.0821 -0.0498 0.5904 0.021 Uiso 1 1 calc R . . . .
C2 C -0.0250(4) 0.0215(3) 0.7865(4) 0.0186(9) Uani 1 1 d . . . . .
H2 H -0.1139 -0.0223 0.7779 0.022 Uiso 1 1 calc R . . . .
C3 C 0.0878(4) 0.1032(3) 0.9095(4) 0.0145(7) Uani 1 1 d . . . . .
H3 H 0.0765 0.1160 0.9857 0.017 Uiso 1 1 calc R . . . .
C4 C 0.2199(4) 0.1670(3) 0.9192(4) 0.0114(7) Uani 1 1 d . . . . .
H4 H 0.2982 0.2238 1.0014 0.014 Uiso 1 1 calc R . . . .
C5 C 0.2303(4) 0.1428(3) 0.8023(4) 0.0095(7) Uani 1 1 d . . . . .
C6 C 0.6715(4) 0.3787(3) 1.1728(4) 0.0179(8) Uani 1 1 d . . . . .
H6 H 0.6878 0.3611 1.2455 0.021 Uiso 1 1 calc R . . . .
C7 C 0.7630(4) 0.4916(3) 1.1932(4) 0.0159(8) Uani 1 1 d . . . . .
H7 H 0.8392 0.5472 1.2771 0.019 Uiso 1 1 calc R . . . .
C8 C 0.7384(4) 0.5189(3) 1.0865(4) 0.0152(8) Uani 1 1 d . . . . .
H8 H 0.7981 0.5933 1.0971 0.018 Uiso 1 1 calc R . . . .
C9 C 0.6227(4) 0.4337(3) 0.9623(4) 0.0119(7) Uani 1 1 d . . . . .
H9 H 0.6022 0.4503 0.8886 0.014 Uiso 1 1 calc R . . . .
C10 C 0.5387(3) 0.3227(3) 0.9521(4) 0.0091(7) Uani 1 1 d . . . . .
C11 C 0.5509(4) -0.0553(3) 0.6382(4) 0.0150(8) Uani 1 1 d . . . . .
H11 H 0.5826 -0.0743 0.5731 0.018 Uiso 1 1 calc R . . . .
C12 C 0.5551(4) -0.1303(3) 0.7037(4) 0.0144(8) Uani 1 1 d . . . . .
H12 H 0.5889 -0.1979 0.6830 0.017 Uiso 1 1 calc R . . . .
C13 C 0.5083(4) -0.1036(3) 0.8012(4) 0.0142(7) Uani 1 1 d . . . . .
H13 H 0.5116 -0.1517 0.8482 0.017 Uiso 1 1 calc R . . . .
C14 C 0.4562(4) -0.0027(3) 0.8267(4) 0.0111(7) Uani 1 1 d . . . . .
H14 H 0.4217 0.0168 0.8897 0.013 Uiso 1 1 calc R . . . .
C15 C 0.4570(3) 0.0676(3) 0.7569(3) 0.0076(6) Uani 1 1 d . . . . .
C16 C 0.3116(4) 0.3450(3) 0.4972(4) 0.0100(5) Uani 1 1 d . . . . .
C17 C 0.2882(4) 0.3927(3) 0.4221(4) 0.0100(5) Uani 1 1 d . . . . .
C18 C 0.2499(3) 0.4490(3) 0.3276(3) 0.0087(7) Uani 1 1 d . . . . .
C19 C 0.2272(4) 0.5748(3) 0.3899(3) 0.0091(7) Uani 1 1 d . . . . .
C20 C 0.1567(4) 0.5875(3) 0.4704(4) 0.0125(7) Uani 1 1 d . . . . .
H20 H 0.1338 0.5234 0.4945 0.015 Uiso 1 1 calc R . . . .
C21 C 0.1204(4) 0.6952(3) 0.5148(4) 0.0161(8) Uani 1 1 d . . . . .
H21 H 0.0745 0.7034 0.5692 0.019 Uiso 1 1 calc R . . . .
C22 C 0.1531(4) 0.7912(3) 0.4775(4) 0.0168(8) Uani 1 1 d . . . . .
H22 H 0.1273 0.8627 0.5054 0.020 Uiso 1 1 calc R . . . .
C23 C 0.2236(4) 0.7788(3) 0.3990(4) 0.0163(8) Uani 1 1 d . . . . .
H23 H 0.2456 0.8427 0.3743 0.020 Uiso 1 1 calc R . . . .
C24 C 0.2624(4) 0.6725(3) 0.3561(4) 0.0126(7) Uani 1 1 d . . . . .
H24 H 0.3119 0.6664 0.3047 0.015 Uiso 1 1 calc R . . . .
C25 C 0.1069(4) 0.3634(3) 0.2014(3) 0.0092(7) Uani 1 1 d . . . . .
C26 C 0.0696(4) 0.3900(3) 0.0924(4) 0.0142(7) Uani 1 1 d . . . . .
H26 H 0.1347 0.4571 0.0965 0.017 Uiso 1 1 calc R . . . .
C27 C -0.0610(4) 0.3201(3) -0.0213(4) 0.0167(8) Uani 1 1 d . . . . .
H27 H -0.0828 0.3383 -0.0940 0.020 Uiso 1 1 calc R . . . .
C28 C -0.1600(4) 0.2218(3) -0.0263(4) 0.0180(8) Uani 1 1 d . . . . .
H28 H -0.2492 0.1746 -0.1025 0.022 Uiso 1 1 calc R . . . .
C29 C -0.1271(4) 0.1939(3) 0.0804(4) 0.0175(8) Uani 1 1 d . . . . .
H29 H -0.1938 0.1278 0.0764 0.021 Uiso 1 1 calc R . . . .
C30 C 0.0065(4) 0.2647(3) 0.1949(4) 0.0126(7) Uani 1 1 d . . . . .
H30 H 0.0285 0.2458 0.2673 0.015 Uiso 1 1 calc R . . . .

loop_
_atom_site_aniso_label
_atom_site_aniso_U_11
_atom_site_aniso_U_22
_atom_site_aniso_U_33
_atom_site_aniso_U_23
_atom_site_aniso_U_13
_atom_site_aniso_U_12
Au1 0.00910(7) 0.01041(7) 0.00945(7) 0.00586(5) 0.00319(5) 0.00302(5)
P1 0.0072(4) 0.0080(4) 0.0085(4) 0.0039(3) 0.0030(4) 0.0021(3)
O1 0.0062(11) 0.0161(12) 0.0113(13) 0.0056(10) 0.0039(10) 0.0022(9)
N1 0.0086(14) 0.0118(14) 0.0150(17) 0.0025(12) 0.0035(13) 0.0021(11)
N2 0.0114(15) 0.0136(14) 0.0094(15) 0.0044(12) 0.0015(13) 0.0011(11)
N3 0.0102(14) 0.0117(13) 0.0098(15) 0.0038(12) 0.0036(13) 0.0011(11)
C1 0.0097(17) 0.0136(17) 0.021(2) 0.0024(15) 0.0046(16) 0.0023(14)
C2 0.0123(18) 0.0127(17) 0.036(3) 0.0116(17) 0.0146(19) 0.0045(14)
C3 0.0167(18) 0.0191(18) 0.021(2) 0.0128(16) 0.0153(17) 0.0112(14)
C4 0.0106(17) 0.0119(16) 0.0132(18) 0.0061(14) 0.0062(15) 0.0045(13)
C5 0.0094(16) 0.0073(15) 0.0135(18) 0.0050(13) 0.0064(15) 0.0036(12)
C6 0.0190(19) 0.0198(18) 0.0077(18) 0.0059(15) 0.0007(16) 0.0033(15)
C7 0.0112(17) 0.0149(17) 0.0125(19) 0.0025(15) 0.0012(15) 0.0011(14)
C8 0.0153(18) 0.0086(16) 0.021(2) 0.0045(15) 0.0098(17) 0.0044(13)
C9 0.0128(17) 0.0086(15) 0.0175(19) 0.0063(14) 0.0093(16) 0.0043(13)
C10 0.0059(15) 0.0108(15) 0.0126(18) 0.0054(14) 0.0052(14) 0.0049(12)
C11 0.0123(17) 0.0139(16) 0.0147(19) 0.0003(15) 0.0080(16) 0.0035(13)
C12 0.0108(17) 0.0121(16) 0.016(2) 0.0036(15) 0.0037(16) 0.0052(13)
C13 0.0135(18) 0.0132(16) 0.0163(19) 0.0098(15) 0.0042(16) 0.0039(13)
C14 0.0108(16) 0.0121(16) 0.0118(18) 0.0061(14) 0.0058(15) 0.0041(13)
C15 0.0051(15) 0.0058(14) 0.0076(16) 0.0007(12) 0.0012(13) 0.0006(11)
C16 0.0061(11) 0.0085(11) 0.0087(12) 0.0012(9) 0.0003(10) -0.0004(9)
C17 0.0061(11) 0.0085(11) 0.0087(12) 0.0012(9) 0.0003(10) -0.0004(9)
C18 0.0058(15) 0.0103(15) 0.0083(17) 0.0042(13) 0.0023(14) 0.0011(12)
C19 0.0067(15) 0.0085(15) 0.0069(16) 0.0011(13) 0.0007(13) 0.0010(12)
C20 0.0129(17) 0.0112(16) 0.0104(18) 0.0048(14) 0.0033(15) 0.0021(13)
C21 0.0159(19) 0.0173(18) 0.0141(19) 0.0038(15) 0.0084(16) 0.0062(14)
C22 0.0164(19) 0.0119(16) 0.0143(19) 0.0014(15) 0.0029(16) 0.0055(14)
C23 0.022(2) 0.0105(16) 0.016(2) 0.0065(15) 0.0079(17) 0.0045(14)
C24 0.0129(17) 0.0124(16) 0.0105(18) 0.0042(14) 0.0053(15) 0.0022(13)
C25 0.0066(15) 0.0089(15) 0.0080(17) 0.0011(13) 0.0016(14) 0.0028(12)
C26 0.0151(18) 0.0096(16) 0.0135(19) 0.0032(14) 0.0035(16) 0.0051(13)
C27 0.0177(19) 0.0173(18) 0.0097(18) 0.0031(15) 0.0013(16) 0.0103(15)
C28 0.0070(17) 0.0153(17) 0.015(2) -0.0046(15) -0.0015(15) 0.0034(13)
C29 0.0086(17) 0.0121(17) 0.025(2) 0.0010(16) 0.0085(17) 0.0011(13)
C30 0.0168(18) 0.0119(16) 0.0113(18) 0.0032(14) 0.0102(16) 0.0058(13)

loop_
_atom_type_symbol
_atom_type_description
_atom_type_scat_dispersion_real
_atom_type_scat_dispersion_imag
_atom_type_scat_source
C C 0.0033 0.0016 'International Tables Vol C Tables 4.2.6.8 and 6.1.1.4'
H H 0.0000 0.0000 'International Tables Vol C Tables 4.2.6.8 and 6.1.1.4'
Au Au -2.0133 8.8022 'International Tables Vol C Tables 4.2.6.8 and 6.1.1.4'
N N 0.0061 0.0033 'International Tables Vol C Tables 4.2.6.8 and 6.1.1.4'
O O 0.0106 0.0060 'International Tables Vol C Tables 4.2.6.8 and 6.1.1.4'
P P 0.1023 0.0942 'International Tables Vol C Tables 4.2.6.8 and 6.1.1.4'

loop_
_geom_angle_atom_site_label_1
_geom_angle_atom_site_label_2
_geom_angle_atom_site_label_3
_geom_angle
_geom_angle_site_symmetry_1
_geom_angle_site_symmetry_3
_geom_angle_publ_flag
C16 Au1 P1 177.06(9) . . ?
C5 P1 Au1 113.27(12) . . ?
C5 P1 C10 109.16(16) . . ?
C10 P1 Au1 113.19(11) . . ?
C15 P1 Au1 115.15(12) . . ?
C15 P1 C5 101.34(14) . . ?
C15 P1 C10 103.69(15) . . ?
C18 O1 H1 109.5 . . ?
C5 N1 C1 117.4(3) . . ?
C6 N2 C10 117.5(3) . . ?
C11 N3 C15 116.4(3) . . ?
N1 C1 H1A 118.7 . . ?
N1 C1 C2 122.6(4) . . ?
C2 C1 H1A 118.7 . . ?
C1 C2 H2 120.5 . . ?
C3 C2 C1 119.0(3) . . ?
C3 C2 H2 120.5 . . ?
C2 C3 H3 120.4 . . ?
C2 C3 C4 119.2(3) . . ?
C4 C3 H3 120.4 . . ?
C3 C4 H4 121.2 . . ?
C5 C4 C3 117.6(3) . . ?
C5 C4 H4 121.2 . . ?
N1 C5 P1 109.3(3) . . ?
N1 C5 C4 124.2(3) . . ?
C4 C5 P1 126.4(3) . . ?
N2 C6 H6 118.3 . . ?
N2 C6 C7 123.4(4) . . ?
C7 C6 H6 118.3 . . ?
C6 C7 H7 120.7 . . ?
C8 C7 C6 118.6(3) . . ?
C8 C7 H7 120.7 . . ?
C7 C8 H8 120.4 . . ?
C7 C8 C9 119.1(3) . . ?
C9 C8 H8 120.4 . . ?
C8 C9 H9 121.1 . . ?
C8 C9 C10 117.8(3) . . ?
C10 C9 H9 121.1 . . ?
N2 C10 P1 117.7(2) . . ?
N2 C10 C9 123.6(3) . . ?
C9 C10 P1 118.7(3) . . ?
N3 C11 H11 118.1 . . ?
N3 C11 C12 123.8(3) . . ?
C12 C11 H11 118.1 . . ?
C11 C12 H12 120.5 . . ?
C11 C12 C13 119.0(3) . . ?
C13 C12 H12 120.5 . . ?
C12 C13 H13 120.9 . . ?
C12 C13 C14 118.2(3) . . ?
C14 C13 H13 120.9 . . ?
C13 C14 H14 120.6 . . ?
C15 C14 C13 118.7(3) . . ?
C15 C14 H14 120.6 . . ?
N3 C15 P1 114.9(3) . . ?
N3 C15 C14 123.9(3) . . ?
C14 C15 P1 121.3(3) . . ?
C17 C16 Au1 176.7(3) . . ?
C16 C17 C18 176.5(4) . . ?
O1 C18 C17 110.3(3) . . ?
O1 C18 C19 111.6(3) . . ?
O1 C18 C25 105.5(3) . . ?
C17 C18 C19 110.9(3) . . ?
C17 C18 C25 112.1(3) . . ?
C25 C18 C19 106.3(3) . . ?
C20 C19 C18 120.0(3) . . ?
C24 C19 C18 120.7(3) . . ?
C24 C19 C20 119.0(3) . . ?
C19 C20 H20 119.7 . . ?
C21 C20 C19 120.5(3) . . ?
C21 C20 H20 119.7 . . ?
C20 C21 H21 120.0 . . ?
C20 C21 C22 119.9(3) . . ?
C22 C21 H21 120.0 . . ?
C21 C22 H22 120.3 . . ?
C23 C22 C21 119.4(3) . . ?
C23 C22 H22 120.3 . . ?
C22 C23 H23 119.5 . . ?
C22 C23 C24 121.0(3) . . ?
C24 C23 H23 119.5 . . ?
C19 C24 H24 120.0 . . ?
C23 C24 C19 120.1(3) . . ?
C23 C24 H24 120.0 . . ?
C26 C25 C18 119.3(3) . . ?
C26 C25 C30 118.3(3) . . ?
C30 C25 C18 122.2(3) . . ?
C25 C26 H26 119.1 . . ?
C27 C26 C25 121.9(3) . . ?
C27 C26 H26 119.1 . . ?
C26 C27 H27 120.4 . . ?
C26 C27 C28 119.2(4) . . ?
C28 C27 H27 120.4 . . ?
C27 C28 H28 119.8 . . ?
C29 C28 C27 120.4(3) . . ?
C29 C28 H28 119.8 . . ?
C28 C29 H29 120.0 . . ?
C28 C29 C30 120.0(3) . . ?
C30 C29 H29 120.0 . . ?
C25 C30 C29 120.3(4) . . ?
C25 C30 H30 119.9 . . ?
C29 C30 H30 119.9 . . ?

loop_
_geom_bond_atom_site_label_1
_geom_bond_atom_site_label_2
_geom_bond_distance
_geom_bond_site_symmetry_2
_geom_bond_publ_flag
Au1 P1 2.2601(10) . ?
Au1 C16 1.996(4) . ?
P1 C5 1.831(3) . ?
P1 C10 1.831(4) . ?
P1 C15 1.830(3) . ?
O1 H1 0.8200 . ?
O1 C18 1.438(4) . ?
N1 C1 1.334(4) . ?
N1 C5 1.332(4) . ?
N2 C6 1.330(4) . ?
N2 C10 1.335(5) . ?
N3 C11 1.343(4) . ?
N3 C15 1.350(4) . ?
C1 H1A 0.9300 . ?
C1 C2 1.398(6) . ?
C2 H2 0.9300 . ?
C2 C3 1.367(5) . ?
C3 H3 0.9300 . ?
C3 C4 1.393(5) . ?
C4 H4 0.9300 . ?
C4 C5 1.383(5) . ?
C6 H6 0.9300 . ?
C6 C7 1.394(5) . ?
C7 H7 0.9300 . ?
C7 C8 1.375(5) . ?
C8 H8 0.9300 . ?
C8 C9 1.394(5) . ?
C9 H9 0.9300 . ?
C9 C10 1.395(4) . ?
C11 H11 0.9300 . ?
C11 C12 1.377(5) . ?
C12 H12 0.9300 . ?
C12 C13 1.388(5) . ?
C13 H13 0.9300 . ?
C13 C14 1.393(4) . ?
C14 H14 0.9300 . ?
C14 C15 1.375(5) . ?
C16 C17 1.199(5) . ?
C17 C18 1.478(5) . ?
C18 C19 1.537(4) . ?
C18 C25 1.527(5) . ?
C19 C20 1.398(5) . ?
C19 C24 1.394(5) . ?
C20 H20 0.9300 . ?
C20 C21 1.391(5) . ?
C21 H21 0.9300 . ?
C21 C22 1.399(5) . ?
C22 H22 0.9300 . ?
C22 C23 1.377(5) . ?
C23 H23 0.9300 . ?
C23 C24 1.390(5) . ?
C24 H24 0.9300 . ?
C25 C26 1.386(5) . ?
C25 C30 1.392(4) . ?
C26 H26 0.9300 . ?
C26 C27 1.374(5) . ?
C27 H27 0.9300 . ?
C27 C28 1.388(5) . ?
C28 H28 0.9300 . ?
C28 C29 1.373(6) . ?
C29 H29 0.9300 . ?
C29 C30 1.395(5) . ?
C30 H30 0.9300 . ?
